data_4001005
loop_
_publ_author_name
'Huppertz, Hubert'
'Hering, Stefanie A.'
'Zvoriste, Carmen E.'
'Lauterbach, Stefan'
'Oeckler, Oliver'
'Riedel, Ralf'
'Kinski, Isabel'

_publ_section_title
;
 High-Pressure Synthesis, Electron Energy-Loss Spectroscopy
 Investigations, and Single Crystal Structure Determination of a
 Spinel-Type Gallium Oxonitride Ga2.79&#x25FB;0.21(O3.05N0.76&#x25FB;0.19)
;
_journal_issue 10
_journal_name_full 'Chemistry of Materials'
_journal_page_first 2101
_journal_paper_doi 10.1021/cm803371k
_journal_volume 21
_journal_year 2009
_chemical_formula_sum 'Ga2.79 N0.76 O3.05'
_chemical_formula_weight 254.00
_chemical_name_common Spinel-gallium-oxonitride
_chemical_name_systematic
; 
 Gallium-oxonitride 
;
_space_group_IT_number 227
_symmetry_cell_setting cubic
_symmetry_space_group_name_Hall '-F 4vw 2vw 3'
_symmetry_space_group_name_H-M 'F d -3 m :2'
_atom_sites_solution_hydrogens geom
_atom_sites_solution_primary direct
_atom_sites_solution_secondary difmap
_audit_creation_date 'July 08, 2008'
_audit_creation_method SHELXL-97
_cell_angle_alpha 90.00
_cell_angle_beta 90.00
_cell_angle_gamma 90.00
_cell_formula_units_Z 8
_cell_length_a 8.2783(10)
_cell_length_b 8.2783(10)
_cell_length_c 8.2783(10)
_cell_measurement_reflns_used 719
_cell_measurement_temperature 293(2)
_cell_measurement_theta_max 34.972
_cell_measurement_theta_min 3.134
_cell_volume 567.31(12)
_computing_data_collection 'Collect (Bruker AXS BV, 1997-2004)'
_computing_structure_refinement 'SHELXL-97 (Sheldrick, 1997)'
_computing_structure_solution 'SHELXS-97 (Sheldrick, 1990)'
_diffrn_ambient_temperature 293(2)
_diffrn_detector_area_resol_mean 9
_diffrn_measured_fraction_theta_full 1.000
_diffrn_measured_fraction_theta_max 1.000
_diffrn_measurement_device '95mm CCD camera on \k-goniostat'
_diffrn_measurement_device_type KappaCCD
_diffrn_orient_matrix_type 'by Bruker AXS Collect from scalepack cell'
_diffrn_orient_matrix_UB_11 -0.0012425
_diffrn_orient_matrix_UB_12 0.1177348
_diffrn_orient_matrix_UB_13 0.0270014
_diffrn_orient_matrix_UB_21 -0.0792122
_diffrn_orient_matrix_UB_22 -0.0211801
_diffrn_orient_matrix_UB_23 0.0887070
_diffrn_orient_matrix_UB_31 0.0911920
_diffrn_orient_matrix_UB_32 -0.0167935
_diffrn_orient_matrix_UB_33 0.0774215
_diffrn_radiation_collimation 0.25
_diffrn_radiation_monochromator 'vertically mounted graphite crystal'
_diffrn_radiation_source 'fine-focus sealed tube'
_diffrn_radiation_type MoK\a
_diffrn_radiation_wavelength 0.71073
_diffrn_reflns_av_R_equivalents 0.0138
_diffrn_reflns_av_sigmaI/netI 0.0152
_diffrn_reflns_limit_h_max 12
_diffrn_reflns_limit_h_min -12
_diffrn_reflns_limit_k_max 8
_diffrn_reflns_limit_k_min -8
_diffrn_reflns_limit_l_max 7
_diffrn_reflns_limit_l_min -7
_diffrn_reflns_number 171
_diffrn_reflns_theta_full 32.31
_diffrn_reflns_theta_max 32.31
_diffrn_reflns_theta_min 4.26
_diffrn_source_current 55.00
_diffrn_source_power 3.025
_diffrn_source_voltage 55.00
_exptl_absorpt_coefficient_mu 26.127
_exptl_absorpt_correction_type semiempirical
_exptl_crystal_colour colourless
_exptl_crystal_density_diffrn 5.948
_exptl_crystal_density_method 'not measured'
_exptl_crystal_description block
_exptl_crystal_F_000 930
_exptl_crystal_size_max 0.025
_exptl_crystal_size_mid 0.025
_exptl_crystal_size_min 0.020
_refine_diff_density_max 0.939
_refine_diff_density_min -0.746
_refine_diff_density_rms 0.179
_refine_ls_extinction_method none
_refine_ls_goodness_of_fit_ref 1.153
_refine_ls_hydrogen_treatment mixed
_refine_ls_matrix_type full
_refine_ls_number_parameters 10
_refine_ls_number_reflns 69
_refine_ls_number_restraints 1
_refine_ls_restrained_S_all 1.148
_refine_ls_R_factor_all 0.0191
_refine_ls_R_factor_gt 0.0171
_refine_ls_shift/su_max 0.000
_refine_ls_shift/su_mean 0.000
_refine_ls_structure_factor_coef Fsqd
_refine_ls_weighting_details 'calc w=1/[\s^2^(Fo^2^)+(0.0377P)^2^+0.0000P] where P=(Fo^2^+2Fc^2^)/3'
_refine_ls_weighting_scheme calc
_refine_ls_wR_factor_gt 0.0516
_refine_ls_wR_factor_ref 0.0528
_reflns_number_gt 62
_reflns_number_total 69
_reflns_threshold_expression >2sigma(I)
_cod_data_source_file cm803371k_si_001.cif
_cod_data_source_block global
_cod_original_sg_symbol_H-M FD-3M
_cod_database_code 4001005
_kl_diffrn_measurement_scan_angle omega-scan
_kl_diffrn_measurement_scan_step_degree 2.0
_kl_diffrn_measurement_scan_time_per_degree 110
_kl_diffrn_measurement_detector_distance 40

loop_
_symmetry_equiv_pos_as_xyz
'x, y, z'
'x, -y+1/4, -z+1/4'
'-x+3/4, -y+1/4, z+1/2'
'-x+3/4, y, -z+3/4'
'-y, x+1/4, z+1/4'
'y+3/4, x+1/4, -z+1/2'
'y+3/4, -x, z+3/4'
'-y, -x, -z'
'y, z, x'
'-y+3/4, -z+1/4, x+1/2'
'y, -z+1/4, -x+1/4'
'-y+3/4, z, -x+3/4'
'-z, y+1/4, x+1/4'
'-z, -y, -x'
'z+3/4, -y, x+3/4'
'z+3/4, y+1/4, -x+1/2'
'z, x, y'
'-z+1/4, x+1/2, -y+3/4'
'-z+1/4, -x+1/4, y'
'z, -x+3/4, -y+3/4'
'-x, -z, -y'
'-x, z+3/4, y+3/4'
'x+1/4, -z+1/2, y+3/4'
'x+3/4, z+1/4, -y+1/2'
'x, y+1/2, z+1/2'
'x, -y+3/4, -z+3/4'
'-x+3/4, -y+3/4, z+1'
'-x+3/4, y+1/2, -z+5/4'
'-y, x+3/4, z+3/4'
'y+3/4, x+3/4, -z+1'
'y+3/4, -x+1/2, z+5/4'
'-y, -x+1/2, -z+1/2'
'y, z+1/2, x+1/2'
'-y+3/4, -z+3/4, x+1'
'y, -z+3/4, -x+3/4'
'-y+3/4, z+1/2, -x+5/4'
'-z, y+3/4, x+3/4'
'-z, -y+1/2, -x+1/2'
'z+3/4, -y+1/2, x+5/4'
'z+3/4, y+3/4, -x+1'
'z, x+1/2, y+1/2'
'-z+1/4, x+1, -y+5/4'
'-z+1/4, -x+3/4, y+1/2'
'z, -x+5/4, -y+5/4'
'-x, -z+1/2, -y+1/2'
'-x, z+5/4, y+5/4'
'x+1/4, -z+1, y+5/4'
'x+3/4, z+3/4, -y+1'
'x+1/2, y, z+1/2'
'x+1/2, -y+1/4, -z+3/4'
'-x+5/4, -y+1/4, z+1'
'-x+5/4, y, -z+5/4'
'-y+1/2, x+1/4, z+3/4'
'y+5/4, x+1/4, -z+1'
'y+5/4, -x, z+5/4'
'-y+1/2, -x, -z+1/2'
'y+1/2, z, x+1/2'
'-y+5/4, -z+1/4, x+1'
'y+1/2, -z+1/4, -x+3/4'
'-y+5/4, z, -x+5/4'
'-z+1/2, y+1/4, x+3/4'
'-z+1/2, -y, -x+1/2'
'z+5/4, -y, x+5/4'
'z+5/4, y+1/4, -x+1'
'z+1/2, x, y+1/2'
'-z+3/4, x+1/2, -y+5/4'
'-z+3/4, -x+1/4, y+1/2'
'z+1/2, -x+3/4, -y+5/4'
'-x+1/2, -z, -y+1/2'
'-x+1/2, z+3/4, y+5/4'
'x+3/4, -z+1/2, y+5/4'
'x+5/4, z+1/4, -y+1'
'x+1/2, y+1/2, z'
'x+1/2, -y+3/4, -z+1/4'
'-x+5/4, -y+3/4, z+1/2'
'-x+5/4, y+1/2, -z+3/4'
'-y+1/2, x+3/4, z+1/4'
'y+5/4, x+3/4, -z+1/2'
'y+5/4, -x+1/2, z+3/4'
'-y+1/2, -x+1/2, -z'
'y+1/2, z+1/2, x'
'-y+5/4, -z+3/4, x+1/2'
'y+1/2, -z+3/4, -x+1/4'
'-y+5/4, z+1/2, -x+3/4'
'-z+1/2, y+3/4, x+1/4'
'-z+1/2, -y+1/2, -x'
'z+5/4, -y+1/2, x+3/4'
'z+5/4, y+3/4, -x+1/2'
'z+1/2, x+1/2, y'
'-z+3/4, x+1, -y+3/4'
'-z+3/4, -x+3/4, y'
'z+1/2, -x+5/4, -y+3/4'
'-x+1/2, -z+1/2, -y'
'-x+1/2, z+5/4, y+3/4'
'x+3/4, -z+1, y+3/4'
'x+5/4, z+3/4, -y+1/2'
'-x, -y, -z'
'-x, y-1/4, z-1/4'
'x-3/4, y-1/4, -z-1/2'
'x-3/4, -y, z-3/4'
'y, -x-1/4, -z-1/4'
'-y-3/4, -x-1/4, z-1/2'
'-y-3/4, x, -z-3/4'
'y, x, z'
'-y, -z, -x'
'y-3/4, z-1/4, -x-1/2'
'-y, z-1/4, x-1/4'
'y-3/4, -z, x-3/4'
'z, -y-1/4, -x-1/4'
'z, y, x'
'-z-3/4, y, -x-3/4'
'-z-3/4, -y-1/4, x-1/2'
'-z, -x, -y'
'z-1/4, -x-1/2, y-3/4'
'z-1/4, x-1/4, -y'
'-z, x-3/4, y-3/4'
'x, z, y'
'x, -z-3/4, -y-3/4'
'-x-1/4, z-1/2, -y-3/4'
'-x-3/4, -z-1/4, y-1/2'
'-x, -y+1/2, -z+1/2'
'-x, y+1/4, z+1/4'
'x-3/4, y+1/4, -z'
'x-3/4, -y+1/2, z-1/4'
'y, -x+1/4, -z+1/4'
'-y-3/4, -x+1/4, z'
'-y-3/4, x+1/2, -z-1/4'
'y, x+1/2, z+1/2'
'-y, -z+1/2, -x+1/2'
'y-3/4, z+1/4, -x'
'-y, z+1/4, x+1/4'
'y-3/4, -z+1/2, x-1/4'
'z, -y+1/4, -x+1/4'
'z, y+1/2, x+1/2'
'-z-3/4, y+1/2, -x-1/4'
'-z-3/4, -y+1/4, x'
'-z, -x+1/2, -y+1/2'
'z-1/4, -x, y-1/4'
'z-1/4, x+1/4, -y+1/2'
'-z, x-1/4, y-1/4'
'x, z+1/2, y+1/2'
'x, -z-1/4, -y-1/4'
'-x-1/4, z, -y-1/4'
'-x-3/4, -z+1/4, y'
'-x+1/2, -y, -z+1/2'
'-x+1/2, y-1/4, z+1/4'
'x-1/4, y-1/4, -z'
'x-1/4, -y, z-1/4'
'y+1/2, -x-1/4, -z+1/4'
'-y-1/4, -x-1/4, z'
'-y-1/4, x, -z-1/4'
'y+1/2, x, z+1/2'
'-y+1/2, -z, -x+1/2'
'y-1/4, z-1/4, -x'
'-y+1/2, z-1/4, x+1/4'
'y-1/4, -z, x-1/4'
'z+1/2, -y-1/4, -x+1/4'
'z+1/2, y, x+1/2'
'-z-1/4, y, -x-1/4'
'-z-1/4, -y-1/4, x'
'-z+1/2, -x, -y+1/2'
'z+1/4, -x-1/2, y-1/4'
'z+1/4, x-1/4, -y+1/2'
'-z+1/2, x-3/4, y-1/4'
'x+1/2, z, y+1/2'
'x+1/2, -z-3/4, -y-1/4'
'-x+1/4, z-1/2, -y-1/4'
'-x-1/4, -z-1/4, y'
'-x+1/2, -y+1/2, -z'
'-x+1/2, y+1/4, z-1/4'
'x-1/4, y+1/4, -z-1/2'
'x-1/4, -y+1/2, z-3/4'
'y+1/2, -x+1/4, -z-1/4'
'-y-1/4, -x+1/4, z-1/2'
'-y-1/4, x+1/2, -z-3/4'
'y+1/2, x+1/2, z'
'-y+1/2, -z+1/2, -x'
'y-1/4, z+1/4, -x-1/2'
'-y+1/2, z+1/4, x-1/4'
'y-1/4, -z+1/2, x-3/4'
'z+1/2, -y+1/4, -x-1/4'
'z+1/2, y+1/2, x'
'-z-1/4, y+1/2, -x-3/4'
'-z-1/4, -y+1/4, x-1/2'
'-z+1/2, -x+1/2, -y'
'z+1/4, -x, y-3/4'
'z+1/4, x+1/4, -y'
'-z+1/2, x-1/4, y-3/4'
'x+1/2, z+1/2, y'
'x+1/2, -z-1/4, -y-3/4'
'-x+1/4, z, -y-3/4'
'-x-1/4, -z+1/4, y-1/2'

loop_
_atom_site_label
_atom_site_type_symbol
_atom_site_fract_x
_atom_site_fract_y
_atom_site_fract_z
_atom_site_U_iso_or_equiv
_atom_site_adp_type
_atom_site_occupancy
_atom_site_symmetry_multiplicity
_atom_site_calc_flag
_atom_site_refinement_flags
Ga1 Ga 0.1250 0.1250 0.1250 0.0075(3) Uani 1 24 d S
Ga2 Ga 0.5000 0.5000 0.5000 0.0114(3) Uani 0.895(4) 12 d SP
O1 O 0.25689(18) 0.25689(18) 0.25689(18) 0.0083(7) Uani 0.763(3) 6 d SP
N1 N 0.25689(18) 0.25689(18) 0.25689(18) 0.0083(7) Uani 0.1906(8) 6 d SP

loop_
_atom_site_aniso_label
_atom_site_aniso_U_11
_atom_site_aniso_U_22
_atom_site_aniso_U_33
_atom_site_aniso_U_23
_atom_site_aniso_U_13
_atom_site_aniso_U_12
Ga1 0.0075(3) 0.0075(3) 0.0075(3) 0.000 0.000 0.000
Ga2 0.0114(3) 0.0114(3) 0.0114(3) -0.00166(15) -0.00166(15) -0.00166(15)
O1 0.0083(7) 0.0083(7) 0.0083(7) -0.0005(6) -0.0005(6) -0.0005(6)
N1 0.0083(7) 0.0083(7) 0.0083(7) -0.0005(6) -0.0005(6) -0.0005(6)

loop_
_atom_type_symbol
_atom_type_description
_atom_type_scat_dispersion_real
_atom_type_scat_dispersion_imag
_atom_type_scat_source
N N 0.0061 0.0033 'International Tables Vol C Tables 4.2.6.8 and 6.1.1.4'
O O 0.0106 0.0060 'International Tables Vol C Tables 4.2.6.8 and 6.1.1.4'
Ga Ga 0.2307 1.6083 'International Tables Vol C Tables 4.2.6.8 and 6.1.1.4'

loop_
_geom_angle_atom_site_label_1
_geom_angle_atom_site_label_2
_geom_angle_atom_site_label_3
_geom_angle
_geom_angle_site_symmetry_1
_geom_angle_site_symmetry_3
O1 Ga1 N1 109.5 . 52_454
O1 Ga1 O1 109.5 . 2
N1 Ga1 O1 109.5 52_454 2
O1 Ga1 O1 109.5 . 51_454
N1 Ga1 O1 109.5 52_454 51_454
O1 Ga1 O1 109.5 2 51_454
O1 Ga1 O1 109.5 . 52_454
N1 Ga1 O1 0.0(2) 52_454 52_454
O1 Ga1 O1 109.5 2 52_454
O1 Ga1 O1 109.5 51_454 52_454
O1 Ga1 N1 109.5 . 2
N1 Ga1 N1 109.5 52_454 2
O1 Ga1 N1 0.0(2) 2 2
O1 Ga1 N1 109.5 51_454 2
O1 Ga1 N1 109.5 52_454 2
O1 Ga1 N1 109.5 . 51_454
N1 Ga1 N1 109.5 52_454 51_454
O1 Ga1 N1 109.5 2 51_454
O1 Ga1 N1 0.00(14) 51_454 51_454
O1 Ga1 N1 109.5 52_454 51_454
N1 Ga1 N1 109.5 2 51_454
N1 Ga2 N1 86.71(9) 4 27_554
N1 Ga2 N1 86.71(9) 4 26
N1 Ga2 N1 86.71(9) 27_554 26
N1 Ga2 O1 0.00(8) 4 4
N1 Ga2 O1 86.71(9) 27_554 4
N1 Ga2 O1 86.71(9) 26 4
N1 Ga2 O1 86.71(9) 4 27_554
N1 Ga2 O1 0.00(8) 27_554 27_554
N1 Ga2 O1 86.71(9) 26 27_554
O1 Ga2 O1 86.71(9) 4 27_554
N1 Ga2 O1 86.71(9) 4 26
N1 Ga2 O1 86.71(9) 27_554 26
N1 Ga2 O1 0.00(8) 26 26
O1 Ga2 O1 86.71(9) 4 26
O1 Ga2 O1 86.71(9) 27_554 26
N1 Ga2 N1 180.0 4 100_666
N1 Ga2 N1 93.29(9) 27_554 100_666
N1 Ga2 N1 93.29(9) 26 100_666
O1 Ga2 N1 180.0 4 100_666
O1 Ga2 N1 93.29(9) 27_554 100_666
O1 Ga2 N1 93.29(9) 26 100_666
N1 Ga2 N1 93.29(9) 4 123_656
N1 Ga2 N1 180.0 27_554 123_656
N1 Ga2 N1 93.29(9) 26 123_656
O1 Ga2 N1 93.29(9) 4 123_656
O1 Ga2 N1 180.0 27_554 123_656
O1 Ga2 N1 93.29(9) 26 123_656
N1 Ga2 N1 86.71(9) 100_666 123_656
N1 Ga2 O1 93.29(9) 4 122_655
N1 Ga2 O1 93.29(9) 27_554 122_655
N1 Ga2 O1 180.00(8) 26 122_655
O1 Ga2 O1 93.29(9) 4 122_655
O1 Ga2 O1 93.29(9) 27_554 122_655
O1 Ga2 O1 180.00(8) 26 122_655
N1 Ga2 O1 86.71(9) 100_666 122_655
N1 Ga2 O1 86.71(9) 123_656 122_655
N1 Ga2 N1 93.29(9) 4 122_655
N1 Ga2 N1 93.29(9) 27_554 122_655
N1 Ga2 N1 180.00(8) 26 122_655
O1 Ga2 N1 93.29(9) 4 122_655
O1 Ga2 N1 93.29(9) 27_554 122_655
O1 Ga2 N1 180.00(8) 26 122_655
N1 Ga2 N1 86.71(9) 100_666 122_655
N1 Ga2 N1 86.71(9) 123_656 122_655
O1 Ga2 N1 0.00(9) 122_655 122_655
N1 Ga2 O1 93.29(9) 4 123_656
N1 Ga2 O1 180.0 27_554 123_656
N1 Ga2 O1 93.29(9) 26 123_656
O1 Ga2 O1 93.29(9) 4 123_656
O1 Ga2 O1 180.0 27_554 123_656
O1 Ga2 O1 93.29(9) 26 123_656
N1 Ga2 O1 86.71(9) 100_666 123_656
N1 Ga2 O1 0.000(4) 123_656 123_656
O1 Ga2 O1 86.71(9) 122_655 123_656
N1 Ga2 O1 86.71(9) 122_655 123_656
N1 Ga2 O1 180.0 4 100_666
N1 Ga2 O1 93.29(9) 27_554 100_666
N1 Ga2 O1 93.29(9) 26 100_666
O1 Ga2 O1 180.0 4 100_666
O1 Ga2 O1 93.29(9) 27_554 100_666
O1 Ga2 O1 93.29(9) 26 100_666
N1 Ga2 O1 0.00(9) 100_666 100_666
N1 Ga2 O1 86.71(9) 123_656 100_666
O1 Ga2 O1 86.71(9) 122_655 100_666
N1 Ga2 O1 86.71(9) 122_655 100_666
O1 Ga2 O1 86.71(9) 123_656 100_666
Ga1 O1 Ga2 122.97(6) . 4
Ga1 O1 Ga2 122.97(6) . 26
Ga2 O1 Ga2 93.20(8) 4 26
Ga1 O1 Ga2 122.97(6) . 27_554
Ga2 O1 Ga2 93.20(8) 4 27_554
Ga2 O1 Ga2 93.20(8) 26 27_554

loop_
_geom_bond_atom_site_label_1
_geom_bond_atom_site_label_2
_geom_bond_distance
_geom_bond_site_symmetry_2
Ga1 O1 1.891(3) .
Ga1 N1 1.891(3) 52_454
Ga1 O1 1.891(3) 2
Ga1 O1 1.891(3) 51_454
Ga1 O1 1.891(3) 52_454
Ga1 N1 1.891(3) 2
Ga1 N1 1.891(3) 51_454
Ga2 N1 2.0142(14) 4
Ga2 N1 2.0142(14) 27_554
Ga2 N1 2.0142(14) 26
Ga2 O1 2.0142(14) 4
Ga2 O1 2.0142(14) 27_554
Ga2 O1 2.0142(14) 26
Ga2 N1 2.0142(14) 100_666
Ga2 N1 2.0142(14) 123_656
Ga2 O1 2.0142(14) 122_655
Ga2 N1 2.0142(14) 122_655
Ga2 O1 2.0142(14) 123_656
Ga2 O1 2.0142(14) 100_666
O1 Ga2 2.0142(14) 4
O1 Ga2 2.0142(14) 26
O1 Ga2 2.0142(14) 27_554

loop_
_geom_torsion_atom_site_label_1
_geom_torsion_atom_site_label_2
_geom_torsion_atom_site_label_3
_geom_torsion_atom_site_label_4
_geom_torsion
_geom_torsion_site_symmetry_1
_geom_torsion_site_symmetry_4
N1 Ga1 O1 Ga2 0.0 52_454 4
O1 Ga1 O1 Ga2 120.0 2 4
O1 Ga1 O1 Ga2 -120.0 51_454 4
O1 Ga1 O1 Ga2 0.0 52_454 4
N1 Ga1 O1 Ga2 120.0 2 4
N1 Ga1 O1 Ga2 -120.0 51_454 4
N1 Ga1 O1 Ga2 -120.0 52_454 26
O1 Ga1 O1 Ga2 0.0 2 26
O1 Ga1 O1 Ga2 120.0 51_454 26
O1 Ga1 O1 Ga2 -120.0 52_454 26
N1 Ga1 O1 Ga2 0.0 2 26
N1 Ga1 O1 Ga2 120.0 51_454 26
N1 Ga1 O1 Ga2 120.0 52_454 27_554
O1 Ga1 O1 Ga2 -120.0 2 27_554
O1 Ga1 O1 Ga2 0.0 51_454 27_554
O1 Ga1 O1 Ga2 120.0 52_454 27_554
N1 Ga1 O1 Ga2 -120.0 2 27_554
N1 Ga1 O1 Ga2 0.0 51_454 27_554
